data_4125714
loop_
_publ_author_name
'Liu, Yang'
'Deng, Liang'

_publ_section_title
;
 Mode of Activation of Cobalt(II) Amides for Catalytic Hydrosilylation of
 Alkenes with Tertiary Silanes.
;
_journal_issue 5
_journal_name_full 'Journal of the American Chemical Society'
_journal_page_first 1798
_journal_page_last 1801
_journal_paper_doi 10.1021/jacs.6b12938
_journal_volume 139
_journal_year 2017
_chemical_formula_moiety 'C33 H54 Co N3 Si2'
_chemical_formula_sum 'C33 H54 Co N3 Si2'
_chemical_formula_weight 607.90
_space_group_crystal_system monoclinic
_space_group_IT_number 14
_space_group_name_Hall '-P 2yn'
_space_group_name_H-M_alt 'P 1 21/n 1'
_symmetry_space_group_name_Hall '-P 2yn'
_symmetry_space_group_name_H-M 'P 1 21/n 1'
_atom_sites_solution_hydrogens geom
_atom_sites_solution_primary direct
_audit_creation_date 2016-07-21
_audit_creation_method
;
Olex2 1.2
(compiled 2016.02.19 svn.r3266 for OlexSys, GUI svn.r5155)
;
_cell_angle_alpha 90
_cell_angle_beta 105.942(2)
_cell_angle_gamma 90
_cell_formula_units_Z 4
_cell_length_a 12.7758(10)
_cell_length_b 13.6376(11)
_cell_length_c 21.6312(17)
_cell_measurement_reflns_used 6167
_cell_measurement_temperature 130
_cell_measurement_theta_max 27.669
_cell_measurement_theta_min 2.25
_cell_volume 3623.9(5)
_computing_cell_refinement 'SAINT v7.68A (Bruker, 2009)'
_computing_data_reduction 'SAINT v7.68A (Bruker, 2009)'
_computing_molecular_graphics 'Olex2 (Dolomanov et al., 2009)'
_computing_publication_material 'Olex2 (Dolomanov et al., 2009)'
_computing_structure_refinement 'ShelXL (Sheldrick, 2015)'
_computing_structure_solution 'ShelXS (Sheldrick, 2008)'
_diffrn_ambient_temperature 130
_diffrn_measured_fraction_theta_full 1.000
_diffrn_measured_fraction_theta_max 0.998
_diffrn_measurement_device_type 'Bruker APEX-II CCD'
_diffrn_measurement_method '\f and \w scans'
_diffrn_radiation_monochromator graphite
_diffrn_radiation_type MoK\a
_diffrn_radiation_wavelength 0.71073
_diffrn_reflns_av_R_equivalents 0.0480
_diffrn_reflns_av_unetI/netI 0.0533
_diffrn_reflns_Laue_measured_fraction_full 1.000
_diffrn_reflns_Laue_measured_fraction_max 0.998
_diffrn_reflns_limit_h_max 11
_diffrn_reflns_limit_h_min -18
_diffrn_reflns_limit_k_max 19
_diffrn_reflns_limit_k_min -19
_diffrn_reflns_limit_l_max 30
_diffrn_reflns_limit_l_min -30
_diffrn_reflns_number 36069
_diffrn_reflns_point_group_measured_fraction_full 1.000
_diffrn_reflns_point_group_measured_fraction_max 0.998
_diffrn_reflns_theta_full 26.000
_diffrn_reflns_theta_max 30.494
_diffrn_reflns_theta_min 1.786
_diffrn_standards_number 0
_exptl_absorpt_coefficient_mu 0.563
_exptl_absorpt_correction_T_max 0.7461
_exptl_absorpt_correction_T_min 0.6513
_exptl_absorpt_correction_type multi-scan
_exptl_absorpt_process_details
;
SADABS-2008/1 (Bruker,2008) was used for absorption correction.
wR2(int) was 0.0529 before and 0.0481 after correction.
The Ratio of minimum to maximum transmission is 0.8729.
The \l/2 correction factor is 0.0015.
;
_exptl_crystal_colour yellow
_exptl_crystal_density_diffrn 1.114
_exptl_crystal_description block
_exptl_crystal_F_000 1312
_exptl_crystal_size_max 0.3
_exptl_crystal_size_mid 0.2
_exptl_crystal_size_min 0.15
_refine_diff_density_max 0.372
_refine_diff_density_min -0.292
_refine_diff_density_rms 0.061
_refine_ls_extinction_method none
_refine_ls_goodness_of_fit_ref 1.012
_refine_ls_hydrogen_treatment constr
_refine_ls_matrix_type full
_refine_ls_number_parameters 366
_refine_ls_number_reflns 11032
_refine_ls_number_restraints 0
_refine_ls_restrained_S_all 1.012
_refine_ls_R_factor_all 0.0690
_refine_ls_R_factor_gt 0.0396
_refine_ls_shift/su_max 0.002
_refine_ls_shift/su_mean 0.000
_refine_ls_structure_factor_coef Fsqd
_refine_ls_weighting_details 'w=1/[\s^2^(Fo^2^)+(0.0391P)^2^+0.8208P] where P=(Fo^2^+2Fc^2^)/3'
_refine_ls_weighting_scheme calc
_refine_ls_wR_factor_gt 0.0870
_refine_ls_wR_factor_ref 0.0990
_reflns_Friedel_coverage 0.000
_reflns_number_gt 7714
_reflns_number_total 11032
_reflns_threshold_expression 'I > 2\s(I)'
_cod_data_source_file ja6b12938_si_002.cif
_cod_data_source_block 6
_cod_database_code 4125714
_shelx_space_group_comment
;
The symmetry employed for this shelxl refinement is uniquely defined
by the following loop, which should always be used as a source of
symmetry information in preference to the above space-group names.
They are only intended as comments.
;
_shelx_estimated_absorpt_t_max 0.920
_shelx_estimated_absorpt_t_min 0.849
_olex2_refinement_description
;
1. Fixed Uiso
 At 1.2 times of:
  All C(H) groups
 At 1.5 times of:
  All C(H,H,H) groups
2.a Ternary CH refined with riding coordinates:
 C10(H10), C13(H13), C22(H22), C25(H25)
2.b Aromatic/amide H refined with riding coordinates:
 C2(H2), C3(H3), C6(H6), C7(H7), C8(H8), C18(H18), C19(H19), C20(H20)
2.c Idealised Me refined as rotating group:
 C11(H11A,H11B,H11C), C12(H12A,H12B,H12C), C14(H14A,H14B,H14C), C15(H15A,H15B,
 H15C), C23(H23A,H23B,H23C), C24(H24A,H24B,H24C), C26(H26A,H26B,H26C), C27(H27A,
 H27B,H27C), C28(H28A,H28B,H28C), C29(H29A,H29B,H29C), C30(H30A,H30B,H30C),
 C31(H31A,H31B,H31C), C32(H32A,H32B,H32C), C33(H33A,H33B,H33C)
;
_shelx_shelxl_version_number 2014/7
_olex2_submission_special_instructions 'No special instructions were received'

loop_
_space_group_symop_operation_xyz
'x, y, z'
'-x+1/2, y+1/2, -z+1/2'
'-x, -y, -z'
'x-1/2, -y-1/2, z-1/2'

loop_
_atom_site_label
_atom_site_type_symbol
_atom_site_fract_x
_atom_site_fract_y
_atom_site_fract_z
_atom_site_U_iso_or_equiv
_atom_site_adp_type
_atom_site_occupancy
_atom_site_site_symmetry_order
_atom_site_calc_flag
_atom_site_refinement_flags_posn
Co1 Co 0.49363(2) 0.75483(2) 0.24845(2) 0.01850(6) Uani 1 1 d .
Si1 Si 0.49000(4) 0.67036(3) 0.38084(2) 0.02065(10) Uani 1 1 d .
Si2 Si 0.63261(3) 0.84526(3) 0.37117(2) 0.01818(9) Uani 1 1 d .
N1 N 0.53800(11) 0.75754(9) 0.33858(6) 0.0195(3) Uani 1 1 d .
N2 N 0.36891(10) 0.69902(10) 0.11508(6) 0.0188(3) Uani 1 1 d .
N3 N 0.48683(10) 0.80958(10) 0.11306(6) 0.0202(3) Uani 1 1 d .
C1 C 0.44802(12) 0.75470(11) 0.15507(7) 0.0172(3) Uani 1 1 d .
C2 C 0.35930(14) 0.71815(13) 0.05107(8) 0.0257(4) Uani 1 1 d .
H2 H 0.3102 0.6879 0.0150 0.031 Uiso 1 1 calc R
C3 C 0.43330(14) 0.78809(14) 0.04969(8) 0.0269(4) Uani 1 1 d .
H3 H 0.4462 0.8170 0.0125 0.032 Uiso 1 1 calc R
C4 C 0.30587(12) 0.62378(11) 0.13498(7) 0.0180(3) Uani 1 1 d .
C5 C 0.20981(12) 0.65022(11) 0.15004(8) 0.0203(3) Uani 1 1 d .
C6 C 0.14819(14) 0.57453(12) 0.16571(9) 0.0259(4) Uani 1 1 d .
H6 H 0.0828 0.5898 0.1765 0.031 Uiso 1 1 calc R
C7 C 0.18045(14) 0.47788(13) 0.16583(9) 0.0294(4) Uani 1 1 d .
H7 H 0.1372 0.4274 0.1765 0.035 Uiso 1 1 calc R
C8 C 0.27554(14) 0.45443(12) 0.15044(9) 0.0279(4) Uani 1 1 d .
H8 H 0.2969 0.3877 0.1506 0.034 Uiso 1 1 calc R
C9 C 0.34044(13) 0.52666(12) 0.13468(8) 0.0221(3) Uani 1 1 d .
C10 C 0.44476(14) 0.49913(14) 0.11774(9) 0.0307(4) Uani 1 1 d .
H10 H 0.4748 0.5604 0.1038 0.037 Uiso 1 1 calc R
C11 C 0.42267(19) 0.4274(2) 0.06176(11) 0.0555(7) Uani 1 1 d .
H11A H 0.4016 0.3637 0.0756 0.083 Uiso 1 1 calc GR
H11B H 0.4886 0.4197 0.0474 0.083 Uiso 1 1 calc GR
H11C H 0.3636 0.4526 0.0262 0.083 Uiso 1 1 calc GR
C12 C 0.52947(18) 0.4602(2) 0.17656(11) 0.0617(8) Uani 1 1 d .
H12A H 0.5414 0.5084 0.2114 0.093 Uiso 1 1 calc GR
H12B H 0.5980 0.4485 0.1657 0.093 Uiso 1 1 calc GR
H12C H 0.5036 0.3986 0.1905 0.093 Uiso 1 1 calc GR
C13 C 0.17156(14) 0.75561(12) 0.14985(9) 0.0249(3) Uani 1 1 d .
H13 H 0.2218 0.7979 0.1333 0.030 Uiso 1 1 calc R
C14 C 0.17699(18) 0.78908(15) 0.21804(10) 0.0422(5) Uani 1 1 d .
H14A H 0.1526 0.8573 0.2171 0.063 Uiso 1 1 calc GR
H14B H 0.2521 0.7840 0.2451 0.063 Uiso 1 1 calc GR
H14C H 0.1298 0.7474 0.2357 0.063 Uiso 1 1 calc GR
C15 C 0.05615(16) 0.76906(15) 0.10555(10) 0.0363(4) Uani 1 1 d .
H15A H 0.0047 0.7312 0.1223 0.055 Uiso 1 1 calc GR
H15B H 0.0535 0.7459 0.0623 0.055 Uiso 1 1 calc GR
H15C H 0.0364 0.8387 0.1038 0.055 Uiso 1 1 calc GR
C16 C 0.56812(12) 0.88559(11) 0.13112(8) 0.0194(3) Uani 1 1 d .
C17 C 0.67869(13) 0.85903(11) 0.14846(8) 0.0213(3) Uani 1 1 d .
C18 C 0.75421(13) 0.93545(12) 0.16324(9) 0.0252(4) Uani 1 1 d .
H18 H 0.8297 0.9205 0.1749 0.030 Uiso 1 1 calc R
C19 C 0.72166(14) 1.03243(12) 0.16136(9) 0.0275(4) Uani 1 1 d .
H19 H 0.7746 1.0831 0.1719 0.033 Uiso 1 1 calc R
C20 C 0.61206(14) 1.05571(12) 0.14419(9) 0.0269(4) Uani 1 1 d .
H20 H 0.5906 1.1225 0.1430 0.032 Uiso 1 1 calc R
C21 C 0.53253(13) 0.98284(12) 0.12858(8) 0.0224(3) Uani 1 1 d .
C22 C 0.41254(14) 1.01038(14) 0.11013(9) 0.0300(4) Uani 1 1 d .
H22 H 0.3693 0.9483 0.1016 0.036 Uiso 1 1 calc R
C23 C 0.38386(19) 1.0633(2) 0.16529(11) 0.0608(7) Uani 1 1 d .
H23A H 0.4239 1.1254 0.1739 0.091 Uiso 1 1 calc GR
H23B H 0.4038 1.0221 0.2039 0.091 Uiso 1 1 calc GR
H23C H 0.3055 1.0765 0.1536 0.091 Uiso 1 1 calc GR
C24 C 0.38105(17) 1.07191(18) 0.04879(11) 0.0490(6) Uani 1 1 d .
H24A H 0.3023 1.0832 0.0362 0.074 Uiso 1 1 calc GR
H24B H 0.4015 1.0370 0.0143 0.074 Uiso 1 1 calc GR
H24C H 0.4191 1.1350 0.0566 0.074 Uiso 1 1 calc GR
C25 C 0.71544(14) 0.75317(12) 0.14934(9) 0.0271(4) Uani 1 1 d .
H25 H 0.6551 0.7105 0.1551 0.032 Uiso 1 1 calc R
C26 C 0.81714(18) 0.73227(14) 0.20505(10) 0.0408(5) Uani 1 1 d .
H26A H 0.8312 0.6615 0.2080 0.061 Uiso 1 1 calc GR
H26B H 0.8052 0.7557 0.2454 0.061 Uiso 1 1 calc GR
H26C H 0.8799 0.7663 0.1973 0.061 Uiso 1 1 calc GR
C27 C 0.7369(2) 0.72626(17) 0.08532(10) 0.0499(6) Uani 1 1 d .
H27A H 0.7949 0.7681 0.0782 0.075 Uiso 1 1 calc GR
H27B H 0.6704 0.7360 0.0503 0.075 Uiso 1 1 calc GR
H27C H 0.7593 0.6574 0.0863 0.075 Uiso 1 1 calc GR
C28 C 0.42632(16) 0.56533(13) 0.32811(9) 0.0336(4) Uani 1 1 d .
H28A H 0.3682 0.5899 0.2918 0.050 Uiso 1 1 calc GR
H28B H 0.3958 0.5188 0.3530 0.050 Uiso 1 1 calc GR
H28C H 0.4817 0.5323 0.3120 0.050 Uiso 1 1 calc GR
C29 C 0.59990(15) 0.61521(14) 0.44865(9) 0.0310(4) Uani 1 1 d .
H29A H 0.6531 0.5815 0.4311 0.047 Uiso 1 1 calc GR
H29B H 0.5673 0.5682 0.4722 0.047 Uiso 1 1 calc GR
H29C H 0.6363 0.6673 0.4779 0.047 Uiso 1 1 calc GR
C30 C 0.38394(15) 0.72097(13) 0.41736(9) 0.0305(4) Uani 1 1 d .
H30A H 0.4124 0.7796 0.4426 0.046 Uiso 1 1 calc GR
H30B H 0.3653 0.6715 0.4454 0.046 Uiso 1 1 calc GR
H30C H 0.3187 0.7383 0.3831 0.046 Uiso 1 1 calc GR
C31 C 0.77418(13) 0.79333(12) 0.38965(8) 0.0233(3) Uani 1 1 d .
H31A H 0.7787 0.7342 0.4160 0.035 Uiso 1 1 calc GR
H31B H 0.8265 0.8421 0.4131 0.035 Uiso 1 1 calc GR
H31C H 0.7911 0.7766 0.3494 0.035 Uiso 1 1 calc GR
C32 C 0.61197(14) 0.90131(13) 0.44646(8) 0.0261(4) Uani 1 1 d .
H32A H 0.5411 0.9343 0.4363 0.039 Uiso 1 1 calc GR
H32B H 0.6698 0.9491 0.4639 0.039 Uiso 1 1 calc GR
H32C H 0.6142 0.8497 0.4783 0.039 Uiso 1 1 calc GR
C33 C 0.63107(15) 0.95030(12) 0.31513(9) 0.0284(4) Uani 1 1 d .
H33A H 0.6467 0.9261 0.2759 0.043 Uiso 1 1 calc GR
H33B H 0.6865 0.9983 0.3361 0.043 Uiso 1 1 calc GR
H33C H 0.5592 0.9815 0.3040 0.043 Uiso 1 1 calc GR

loop_
_atom_site_aniso_label
_atom_site_aniso_U_11
_atom_site_aniso_U_22
_atom_site_aniso_U_33
_atom_site_aniso_U_23
_atom_site_aniso_U_13
_atom_site_aniso_U_12
Co1 0.01838(11) 0.02056(11) 0.01566(10) -0.00017(8) 0.00314(8) -0.00464(8)
Si1 0.0212(2) 0.0196(2) 0.0214(2) 0.00163(17) 0.00634(18) -0.00297(17)
Si2 0.0182(2) 0.0177(2) 0.0177(2) -0.00036(16) 0.00326(16) -0.00207(16)
N1 0.0203(6) 0.0205(6) 0.0164(6) -0.0002(5) 0.0030(5) -0.0046(5)
N2 0.0149(6) 0.0245(7) 0.0170(6) -0.0011(5) 0.0043(5) -0.0052(5)
N3 0.0171(6) 0.0255(7) 0.0182(7) 0.0012(5) 0.0052(5) -0.0058(5)
C1 0.0138(7) 0.0193(7) 0.0187(7) 0.0004(6) 0.0046(6) -0.0023(6)
C2 0.0235(8) 0.0360(9) 0.0164(8) 0.0004(7) 0.0031(6) -0.0076(7)
C3 0.0257(9) 0.0379(10) 0.0173(8) 0.0015(7) 0.0061(7) -0.0083(7)
C4 0.0154(7) 0.0216(7) 0.0158(7) 0.0002(6) 0.0020(6) -0.0038(6)
C5 0.0171(7) 0.0216(8) 0.0218(8) 0.0005(6) 0.0049(6) -0.0019(6)
C6 0.0198(8) 0.0273(9) 0.0327(9) 0.0030(7) 0.0111(7) -0.0035(7)
C7 0.0263(9) 0.0245(9) 0.0368(10) 0.0041(7) 0.0078(8) -0.0087(7)
C8 0.0299(9) 0.0184(8) 0.0331(10) -0.0010(7) 0.0045(7) -0.0014(7)
C9 0.0185(8) 0.0239(8) 0.0226(8) -0.0033(6) 0.0033(6) 0.0007(6)
C10 0.0237(9) 0.0348(10) 0.0342(10) -0.0057(8) 0.0088(8) 0.0065(7)
C11 0.0422(13) 0.0773(17) 0.0451(14) -0.0266(12) 0.0087(10) 0.0155(12)
C12 0.0324(12) 0.108(2) 0.0393(13) -0.0098(13) 0.0004(10) 0.0314(13)
C13 0.0226(8) 0.0224(8) 0.0316(9) 0.0026(7) 0.0105(7) 0.0013(6)
C14 0.0529(13) 0.0320(10) 0.0352(11) -0.0079(9) 0.0011(10) 0.0099(9)
C15 0.0326(10) 0.0403(11) 0.0340(11) 0.0030(8) 0.0056(8) 0.0116(8)
C16 0.0173(7) 0.0227(8) 0.0197(8) 0.0015(6) 0.0077(6) -0.0050(6)
C17 0.0192(8) 0.0204(7) 0.0254(8) 0.0002(6) 0.0083(6) -0.0010(6)
C18 0.0159(8) 0.0255(8) 0.0351(10) -0.0003(7) 0.0084(7) -0.0032(6)
C19 0.0237(9) 0.0224(8) 0.0366(10) -0.0005(7) 0.0089(7) -0.0074(7)
C20 0.0287(9) 0.0185(8) 0.0365(10) 0.0034(7) 0.0140(8) 0.0000(7)
C21 0.0195(8) 0.0258(8) 0.0240(8) 0.0053(6) 0.0094(7) 0.0018(6)
C22 0.0206(8) 0.0346(10) 0.0368(10) 0.0092(8) 0.0115(8) 0.0058(7)
C23 0.0379(12) 0.105(2) 0.0448(14) 0.0042(14) 0.0199(11) 0.0308(13)
C24 0.0364(11) 0.0705(16) 0.0423(13) 0.0225(11) 0.0144(10) 0.0203(11)
C25 0.0228(8) 0.0206(8) 0.0387(10) -0.0019(7) 0.0099(7) -0.0007(7)
C26 0.0570(13) 0.0320(10) 0.0298(10) 0.0002(8) 0.0058(9) 0.0167(9)
C27 0.0615(15) 0.0469(13) 0.0329(11) -0.0127(9) -0.0010(10) 0.0234(11)
C28 0.0403(11) 0.0271(9) 0.0348(10) -0.0034(8) 0.0130(9) -0.0118(8)
C29 0.0309(10) 0.0348(10) 0.0287(10) 0.0113(8) 0.0105(8) 0.0034(8)
C30 0.0266(9) 0.0308(9) 0.0369(10) 0.0013(8) 0.0132(8) -0.0021(7)
C31 0.0219(8) 0.0272(8) 0.0205(8) -0.0023(7) 0.0055(6) -0.0011(7)
C32 0.0228(8) 0.0284(9) 0.0260(9) -0.0068(7) 0.0048(7) 0.0007(7)
C33 0.0308(9) 0.0228(8) 0.0301(9) 0.0036(7) 0.0060(7) -0.0030(7)

loop_
_atom_type_symbol
_atom_type_description
_atom_type_scat_dispersion_real
_atom_type_scat_dispersion_imag
_atom_type_scat_source
C C 0.0033 0.0016 'International Tables Vol C Tables 4.2.6.8 and 6.1.1.4'
H H 0.0000 0.0000 'International Tables Vol C Tables 4.2.6.8 and 6.1.1.4'
Co Co 0.3494 0.9721 'International Tables Vol C Tables 4.2.6.8 and 6.1.1.4'
N N 0.0061 0.0033 'International Tables Vol C Tables 4.2.6.8 and 6.1.1.4'
Si Si 0.0817 0.0704 'International Tables Vol C Tables 4.2.6.8 and 6.1.1.4'

loop_
_geom_angle_atom_site_label_1
_geom_angle_atom_site_label_2
_geom_angle_atom_site_label_3
_geom_angle
N1 Co1 C1 178.91(6)
N1 Si1 C28 111.42(8)
N1 Si1 C29 113.13(7)
N1 Si1 C30 112.02(7)
C28 Si1 C29 105.96(9)
C28 Si1 C30 107.13(9)
C30 Si1 C29 106.77(9)
N1 Si2 C31 110.73(7)
N1 Si2 C32 112.95(7)
N1 Si2 C33 112.82(7)
C31 Si2 C32 108.92(8)
C33 Si2 C31 105.32(8)
C33 Si2 C32 105.69(8)
Si1 N1 Co1 119.40(7)
Si2 N1 Co1 114.85(7)
Si2 N1 Si1 125.60(8)
C1 N2 C2 112.12(13)
C1 N2 C4 125.70(13)
C2 N2 C4 122.06(13)
C1 N3 C3 111.74(13)
C1 N3 C16 125.24(13)
C3 N3 C16 122.90(13)
N2 C1 Co1 128.13(11)
N2 C1 N3 102.90(13)
N3 C1 Co1 128.98(11)
N2 C2 H2 126.7
C3 C2 N2 106.61(14)
C3 C2 H2 126.7
N3 C3 H3 126.7
C2 C3 N3 106.64(14)
C2 C3 H3 126.7
C5 C4 N2 118.91(13)
C9 C4 N2 118.05(13)
C9 C4 C5 122.93(14)
C4 C5 C13 123.04(14)
C6 C5 C4 117.06(14)
C6 C5 C13 119.90(14)
C5 C6 H6 119.4
C7 C6 C5 121.24(15)
C7 C6 H6 119.4
C6 C7 H7 119.9
C6 C7 C8 120.13(15)
C8 C7 H7 119.9
C7 C8 H8 119.4
C7 C8 C9 121.22(16)
C9 C8 H8 119.4
C4 C9 C10 122.25(15)
C8 C9 C4 117.42(15)
C8 C9 C10 120.32(15)
C9 C10 H10 107.5
C11 C10 C9 111.50(15)
C11 C10 H10 107.5
C11 C10 C12 112.04(18)
C12 C10 C9 110.69(16)
C12 C10 H10 107.5
C10 C11 H11A 109.5
C10 C11 H11B 109.5
C10 C11 H11C 109.5
H11A C11 H11B 109.5
H11A C11 H11C 109.5
H11B C11 H11C 109.5
C10 C12 H12A 109.5
C10 C12 H12B 109.5
C10 C12 H12C 109.5
H12A C12 H12B 109.5
H12A C12 H12C 109.5
H12B C12 H12C 109.5
C5 C13 H13 108.0
C5 C13 C14 110.56(15)
C5 C13 C15 111.64(14)
C14 C13 H13 108.0
C14 C13 C15 110.41(15)
C15 C13 H13 108.0
C13 C14 H14A 109.5
C13 C14 H14B 109.5
C13 C14 H14C 109.5
H14A C14 H14B 109.5
H14A C14 H14C 109.5
H14B C14 H14C 109.5
C13 C15 H15A 109.5
C13 C15 H15B 109.5
C13 C15 H15C 109.5
H15A C15 H15B 109.5
H15A C15 H15C 109.5
H15B C15 H15C 109.5
C17 C16 N3 118.87(14)
C21 C16 N3 117.95(14)
C21 C16 C17 123.15(14)
C16 C17 C25 122.24(14)
C18 C17 C16 116.70(14)
C18 C17 C25 121.03(14)
C17 C18 H18 119.2
C19 C18 C17 121.57(15)
C19 C18 H18 119.2
C18 C19 H19 120.0
C20 C19 C18 120.08(15)
C20 C19 H19 120.0
C19 C20 H20 119.4
C19 C20 C21 121.18(15)
C21 C20 H20 119.4
C16 C21 C22 122.54(15)
C20 C21 C16 117.32(15)
C20 C21 C22 120.14(15)
C21 C22 H22 107.8
C21 C22 C23 110.69(16)
C21 C22 C24 111.69(14)
C23 C22 H22 107.8
C23 C22 C24 110.95(18)
C24 C22 H22 107.8
C22 C23 H23A 109.5
C22 C23 H23B 109.5
C22 C23 H23C 109.5
H23A C23 H23B 109.5
H23A C23 H23C 109.5
H23B C23 H23C 109.5
C22 C24 H24A 109.5
C22 C24 H24B 109.5
C22 C24 H24C 109.5
H24A C24 H24B 109.5
H24A C24 H24C 109.5
H24B C24 H24C 109.5
C17 C25 H25 108.0
C17 C25 C26 112.24(15)
C17 C25 C27 110.45(15)
C26 C25 H25 108.0
C27 C25 H25 108.0
C27 C25 C26 110.02(16)
C25 C26 H26A 109.5
C25 C26 H26B 109.5
C25 C26 H26C 109.5
H26A C26 H26B 109.5
H26A C26 H26C 109.5
H26B C26 H26C 109.5
C25 C27 H27A 109.5
C25 C27 H27B 109.5
C25 C27 H27C 109.5
H27A C27 H27B 109.5
H27A C27 H27C 109.5
H27B C27 H27C 109.5
Si1 C28 H28A 109.5
Si1 C28 H28B 109.5
Si1 C28 H28C 109.5
H28A C28 H28B 109.5
H28A C28 H28C 109.5
H28B C28 H28C 109.5
Si1 C29 H29A 109.5
Si1 C29 H29B 109.5
Si1 C29 H29C 109.5
H29A C29 H29B 109.5
H29A C29 H29C 109.5
H29B C29 H29C 109.5
Si1 C30 H30A 109.5
Si1 C30 H30B 109.5
Si1 C30 H30C 109.5
H30A C30 H30B 109.5
H30A C30 H30C 109.5
H30B C30 H30C 109.5
Si2 C31 H31A 109.5
Si2 C31 H31B 109.5
Si2 C31 H31C 109.5
H31A C31 H31B 109.5
H31A C31 H31C 109.5
H31B C31 H31C 109.5
Si2 C32 H32A 109.5
Si2 C32 H32B 109.5
Si2 C32 H32C 109.5
H32A C32 H32B 109.5
H32A C32 H32C 109.5
H32B C32 H32C 109.5
Si2 C33 H33A 109.5
Si2 C33 H33B 109.5
Si2 C33 H33C 109.5
H33A C33 H33B 109.5
H33A C33 H33C 109.5
H33B C33 H33C 109.5

loop_
_geom_bond_atom_site_label_1
_geom_bond_atom_site_label_2
_geom_bond_distance
Co1 N1 1.8751(13)
Co1 C1 1.9426(15)
Si1 N1 1.7128(13)
Si1 C28 1.8721(18)
Si1 C29 1.8859(18)
Si1 C30 1.8774(18)
Si2 N1 1.7091(13)
Si2 C31 1.8803(17)
Si2 C32 1.8821(17)
Si2 C33 1.8731(17)
N2 C1 1.3660(19)
N2 C2 1.381(2)
N2 C4 1.4413(19)
N3 C1 1.3709(19)
N3 C3 1.385(2)
N3 C16 1.4431(19)
C2 H2 0.9500
C2 C3 1.349(2)
C3 H3 0.9500
C4 C5 1.401(2)
C4 C9 1.397(2)
C5 C6 1.395(2)
C5 C13 1.518(2)
C6 H6 0.9500
C6 C7 1.381(2)
C7 H7 0.9500
C7 C8 1.383(2)
C8 H8 0.9500
C8 C9 1.389(2)
C9 C10 1.523(2)
C10 H10 1.0000
C10 C11 1.521(3)
C10 C12 1.522(3)
C11 H11A 0.9800
C11 H11B 0.9800
C11 H11C 0.9800
C12 H12A 0.9800
C12 H12B 0.9800
C12 H12C 0.9800
C13 H13 1.0000
C13 C14 1.527(3)
C13 C15 1.533(2)
C14 H14A 0.9800
C14 H14B 0.9800
C14 H14C 0.9800
C15 H15A 0.9800
C15 H15B 0.9800
C15 H15C 0.9800
C16 C17 1.406(2)
C16 C21 1.398(2)
C17 C18 1.396(2)
C17 C25 1.517(2)
C18 H18 0.9500
C18 C19 1.384(2)
C19 H19 0.9500
C19 C20 1.383(2)
C20 H20 0.9500
C20 C21 1.395(2)
C21 C22 1.521(2)
C22 H22 1.0000
C22 C23 1.523(3)
C22 C24 1.528(3)
C23 H23A 0.9800
C23 H23B 0.9800
C23 H23C 0.9800
C24 H24A 0.9800
C24 H24B 0.9800
C24 H24C 0.9800
C25 H25 1.0000
C25 C26 1.537(3)
C25 C27 1.529(3)
C26 H26A 0.9800
C26 H26B 0.9800
C26 H26C 0.9800
C27 H27A 0.9800
C27 H27B 0.9800
C27 H27C 0.9800
C28 H28A 0.9800
C28 H28B 0.9800
C28 H28C 0.9800
C29 H29A 0.9800
C29 H29B 0.9800
C29 H29C 0.9800
C30 H30A 0.9800
C30 H30B 0.9800
C30 H30C 0.9800
C31 H31A 0.9800
C31 H31B 0.9800
C31 H31C 0.9800
C32 H32A 0.9800
C32 H32B 0.9800
C32 H32C 0.9800
C33 H33A 0.9800
C33 H33B 0.9800
C33 H33C 0.9800

loop_
_geom_torsion_atom_site_label_1
_geom_torsion_atom_site_label_2
_geom_torsion_atom_site_label_3
_geom_torsion_atom_site_label_4
_geom_torsion
N2 C2 C3 N3 0.3(2)
N2 C4 C5 C6 176.62(14)
N2 C4 C5 C13 -3.3(2)
N2 C4 C9 C8 -176.42(14)
N2 C4 C9 C10 3.4(2)
N3 C16 C17 C18 177.69(14)
N3 C16 C17 C25 -0.5(2)
N3 C16 C21 C20 -178.00(14)
N3 C16 C21 C22 2.4(2)
C1 N2 C2 C3 -0.4(2)
C1 N2 C4 C5 87.62(19)
C1 N2 C4 C9 -96.07(19)
C1 N3 C3 C2 -0.2(2)
C1 N3 C16 C17 83.9(2)
C1 N3 C16 C21 -98.01(19)
C2 N2 C1 Co1 -179.57(12)
C2 N2 C1 N3 0.24(17)
C2 N2 C4 C5 -96.63(18)
C2 N2 C4 C9 79.68(19)
C3 N3 C1 Co1 179.78(12)
C3 N3 C1 N2 -0.02(17)
C3 N3 C16 C17 -100.52(19)
C3 N3 C16 C21 77.6(2)
C4 N2 C1 Co1 -3.5(2)
C4 N2 C1 N3 176.35(14)
C4 N2 C2 C3 -176.64(15)
C4 C5 C6 C7 -0.5(3)
C4 C5 C13 C14 -112.46(18)
C4 C5 C13 C15 124.21(17)
C4 C9 C10 C11 -122.9(2)
C4 C9 C10 C12 111.6(2)
C5 C4 C9 C8 -0.3(2)
C5 C4 C9 C10 179.59(15)
C5 C6 C7 C8 0.2(3)
C6 C5 C13 C14 67.6(2)
C6 C5 C13 C15 -55.8(2)
C6 C7 C8 C9 0.1(3)
C7 C8 C9 C4 0.0(3)
C7 C8 C9 C10 -179.88(16)
C8 C9 C10 C11 56.9(2)
C8 C9 C10 C12 -68.5(2)
C9 C4 C5 C6 0.5(2)
C9 C4 C5 C13 -179.46(16)
C13 C5 C6 C7 179.51(17)
C16 N3 C1 Co1 -4.2(2)
C16 N3 C1 N2 176.00(14)
C16 N3 C3 C2 -176.33(15)
C16 C17 C18 C19 0.5(3)
C16 C17 C25 C26 -143.13(17)
C16 C17 C25 C27 93.7(2)
C16 C21 C22 C23 118.3(2)
C16 C21 C22 C24 -117.5(2)
C17 C16 C21 C20 0.0(2)
C17 C16 C21 C22 -179.61(15)
C17 C18 C19 C20 -0.4(3)
C18 C17 C25 C26 38.8(2)
C18 C17 C25 C27 -84.4(2)
C18 C19 C20 C21 0.1(3)
C19 C20 C21 C16 0.1(3)
C19 C20 C21 C22 179.75(16)
C20 C21 C22 C23 -61.3(2)
C20 C21 C22 C24 62.9(2)
C21 C16 C17 C18 -0.3(2)
C21 C16 C17 C25 -178.49(16)
C25 C17 C18 C19 178.68(17)
C28 Si1 N1 Co1 14.67(11)
C28 Si1 N1 Si2 -160.61(10)
C29 Si1 N1 Co1 133.92(9)
C29 Si1 N1 Si2 -41.35(12)
C30 Si1 N1 Co1 -105.33(10)
C30 Si1 N1 Si2 79.40(12)
C31 Si2 N1 Co1 -94.28(9)
C31 Si2 N1 Si1 81.18(11)
C32 Si2 N1 Co1 143.26(8)
C32 Si2 N1 Si1 -41.28(12)
C33 Si2 N1 Co1 23.48(11)
C33 Si2 N1 Si1 -161.06(9)
